data_4000589
_journal_name_full 'Chemistry of Materials'
_journal_paper_doi 10.1021/cm0501214
_journal_year 2005
_chemical_formula_structural 'La2 Mo0.6 W1.4 O9'
_chemical_formula_sum 'La2 Mo0.6 O8.96 W1.4'
_chemical_formula_weight 736.7596
_chemical_name_structure_type beta-La2Mo2O9
_space_group_crystal_system cubic
_space_group_IT_number 198
_space_group_name_Hall 'P 2ac 2ab 3'
_space_group_name_H-M_alt 'P 21 3'
_cell_angle_alpha 90.000
_cell_angle_beta 90.000
_cell_angle_gamma 90.000
_cell_formula_units_Z 2
_cell_length_a 7.1408(1)
_cell_length_b 7.1408(1)
_cell_length_c 7.1408(1)
_cell_volume 364.1(0)
_cod_depositor_comments
;
 Updating space group information.

 Antanas Vaitkus,
 2018-06-08
;
_cod_database_code 4000589

loop_
_space_group_symop_id
_space_group_symop_operation_xyz
1 'x, y, z'
2 'z, x, y'
3 'y, z, x'
4 '-y+1/2, -z, x+1/2'
5 'z+1/2, -x+1/2, -y'
6 '-y, z+1/2, -x+1/2'
7 '-z+1/2, -x, y+1/2'
8 '-z, x+1/2, -y+1/2'
9 'y+1/2, -z+1/2, -x'
10 '-x+1/2, -y, z+1/2'
11 'x+1/2, -y+1/2, -z'
12 '-x, y+1/2, -z+1/2'

loop_
_atom_site_aniso_label
_atom_site_aniso_U_11
_atom_site_aniso_U_22
_atom_site_aniso_U_33
_atom_site_aniso_U_12
_atom_site_aniso_U_13
_atom_site_aniso_U_23
La 0.0208(4) 0.0208(4) 0.0208(4) 0.0015(4) 0.0015(4) 0.0015(4)
Mo 0.0251(5) 0.0251(5) 0.0251(5) -0.0097(5) -0.0097(5) -0.0097(5)
W 0.0251(5) 0.0251(5) 0.0251(5) -0.0097(5) -0.0097(5) -0.0097(5)
O1 0.0290(6) 0.0290(6) 0.0290(6) 0.0017(5) 0.0017(5) 0.0017(5)
O2 0.0043(6) 0.0485(20) 0.0325(14) -0.0101(9) 0.0054(11) -0.0058(15)
O3 0.0455(46) 0.4470(219) 0.0344(23) 0.1141(88) -0.0093(21) -0.0045(59)

loop_
_atom_site_label
_atom_site_type_symbol
_atom_site_fract_x
_atom_site_fract_y
_atom_site_fract_z
_atom_site_occupancy
_atom_site_symmetry_multiplicity
_atom_site_Wyckoff_symbol
_atom_site_attached_hydrogens
_atom_site_calc_flag
La La 0.8554(3) 0.8554(3) 0.8554(3) 1.000 4 a 0 d
Mo Mo 0.1647(4) 0.1647(4) 0.1647(4) 0.300 4 a 0 d
W W 0.1647(4) 0.1647(4) 0.1647(4) 0.700 4 a 0 d
O1 O 0.3081(4) 0.3081(4) 0.3081(4) 1.000 4 a 0 d
O2 O 0.9925(5) 0.1744(10) 0.3472(8) 0.633 12 b 0 d
O3 O 0.8839(16) 0.6230(33) 0.5637(8) 0.527 12 b 0 d
